data_4324090
loop_
_publ_author_name
'G\'eza Szigethy'
'Alan F. Heyduk'

_publ_section_title
;
 Steric and Electronic Consequences of Flexibility in a Tetradentate
 Redox-Active Ligand: Ti(IV) and Zr(IV) Complexes
;
_journal_name_full 'Inorganic Chemistry'
_journal_page_first 125
_journal_page_last 135
_journal_paper_doi 10.1021/ic101468p
_journal_volume 50
_journal_year 2011
_chemical_formula_moiety 'C18 H32 Cl2 N4 O2 Ti'
_chemical_formula_sum 'C18 H32 Cl2 N4 O2 Ti'
_chemical_formula_weight 455.28
_chemical_name_common (N2N2)TiCl2
_chemical_name_systematic
; 
 ? 
;
_space_group_IT_number 14
_symmetry_cell_setting monoclinic
_symmetry_space_group_name_Hall '-P 2ybc'
_symmetry_space_group_name_H-M 'P 1 21/c 1'
_atom_sites_solution_hydrogens geom
_atom_sites_solution_primary direct
_atom_sites_solution_secondary difmap
_audit_creation_method SHELXL-97
_cell_angle_alpha 90.00
_cell_angle_beta 103.1270(10)
_cell_angle_gamma 90.00
_cell_formula_units_Z 4
_cell_length_a 11.1199(6)
_cell_length_b 8.6895(4)
_cell_length_c 22.5886(11)
_cell_measurement_reflns_used 9891
_cell_measurement_temperature 148(2)
_cell_measurement_theta_max 28.25
_cell_measurement_theta_min 2.52
_cell_volume 2125.62(18)
_computing_cell_refinement 'Bruker SMART'
_computing_data_collection 'Bruker SMART'
_computing_data_reduction 'Bruker SAINT'
_computing_molecular_graphics 'Bruker SHELXTL'
_computing_publication_material 'Bruker SHELXTL'
_computing_structure_refinement 'SHELXL-97 (Sheldrick, 1997)'
_computing_structure_solution 'SHELXS-97 (Sheldrick, 1990)'
_diffrn_ambient_temperature 148(2)
_diffrn_measured_fraction_theta_full 0.952
_diffrn_measured_fraction_theta_max 0.952
_diffrn_measurement_device_type 'CCD area detector'
_diffrn_measurement_method 'phi and omega scans'
_diffrn_radiation_monochromator graphite
_diffrn_radiation_source 'fine-focus sealed tube'
_diffrn_radiation_type MoK\a
_diffrn_radiation_wavelength 0.71073
_diffrn_reflns_av_R_equivalents 0.0333
_diffrn_reflns_av_sigmaI/netI 0.0285
_diffrn_reflns_limit_h_max 14
_diffrn_reflns_limit_h_min -14
_diffrn_reflns_limit_k_max 11
_diffrn_reflns_limit_k_min -11
_diffrn_reflns_limit_l_max 28
_diffrn_reflns_limit_l_min -29
_diffrn_reflns_number 23794
_diffrn_reflns_theta_full 28.27
_diffrn_reflns_theta_max 28.27
_diffrn_reflns_theta_min 1.85
_exptl_absorpt_coefficient_mu 0.675
_exptl_absorpt_correction_T_max 0.96290
_exptl_absorpt_correction_T_min 0.89262
_exptl_absorpt_correction_type multi-scan
_exptl_absorpt_process_details 'Bruker SADABS'
_exptl_crystal_colour red
_exptl_crystal_density_diffrn 1.423
_exptl_crystal_density_meas ?
_exptl_crystal_density_method 'not measured'
_exptl_crystal_description plate
_exptl_crystal_F_000 960
_exptl_crystal_size_max 0.251
_exptl_crystal_size_mid 0.221
_exptl_crystal_size_min 0.069
_refine_diff_density_max 0.426
_refine_diff_density_min -0.268
_refine_diff_density_rms 0.064
_refine_ls_extinction_method none
_refine_ls_goodness_of_fit_ref 1.026
_refine_ls_hydrogen_treatment constr
_refine_ls_matrix_type full
_refine_ls_number_parameters 246
_refine_ls_number_reflns 5011
_refine_ls_number_restraints 0
_refine_ls_restrained_S_all 1.026
_refine_ls_R_factor_all 0.0467
_refine_ls_R_factor_gt 0.0337
_refine_ls_shift/su_max 0.001
_refine_ls_shift/su_mean 0.000
_refine_ls_structure_factor_coef Fsqd
_refine_ls_weighting_details 'calc w=1/[\s^2^(Fo^2^)+(0.0460P)^2^+0.8560P] where P=(Fo^2^+2Fc^2^)/3'
_refine_ls_weighting_scheme calc
_refine_ls_wR_factor_gt 0.0810
_refine_ls_wR_factor_ref 0.0873
_reflns_number_gt 4079
_reflns_number_total 5011
_reflns_threshold_expression >2sigma(I)
_cod_data_source_file ic101468p_si_002_1.cif
_cod_data_source_block afh218
_cod_depositor_comments
;
The following automatic conversions were performed:

'_exptl_crystal_density_meas' value 'not measured' was changed to '?'
- the value is perceived as not measured.

Automatic conversion script
Id: cif_fix_values 3008 2015-01-20 13:52:24Z robertas 
;
_cod_database_code 4324090

loop_
_symmetry_equiv_pos_as_xyz
'x, y, z'
'-x, y+1/2, -z+1/2'
'-x, -y, -z'
'x, -y-1/2, z-1/2'

loop_
_atom_site_label
_atom_site_type_symbol
_atom_site_fract_x
_atom_site_fract_y
_atom_site_fract_z
_atom_site_U_iso_or_equiv
_atom_site_adp_type
_atom_site_occupancy
_atom_site_symmetry_multiplicity
_atom_site_calc_flag
_atom_site_refinement_flags
_atom_site_disorder_assembly
_atom_site_disorder_group
Ti1 Ti 0.19406(3) 0.77157(3) 0.144489(13) 0.01651(9) Uani 1 1 d . . .
O1 O 0.39828(12) 1.21896(16) -0.04701(6) 0.0268(3) Uani 1 1 d . . .
O2 O 0.55563(12) 1.27729(15) 0.05306(6) 0.0238(3) Uani 1 1 d . . .
N1 N 0.17334(12) 0.87749(16) 0.06501(6) 0.0172(3) Uani 1 1 d . . .
N2 N 0.34228(13) 0.90502(16) 0.15827(6) 0.0178(3) Uani 1 1 d . . .
N3 N 0.25096(13) 0.56926(17) 0.09009(7) 0.0212(3) Uani 1 1 d . . .
N4 N 0.12248(14) 0.95920(17) 0.20215(7) 0.0217(3) Uani 1 1 d . . .
C1 C 0.26729(15) 0.97492(19) 0.05693(7) 0.0173(3) Uani 1 1 d . . .
C2 C 0.35966(15) 0.99565(19) 0.11036(8) 0.0176(3) Uani 1 1 d . . .
C3 C 0.45680(15) 1.09941(19) 0.11065(8) 0.0184(3) Uani 1 1 d . . .
H3 H 0.5165 1.1188 0.1472 0.022 Uiso 1 1 calc R . .
C4 C 0.46504(15) 1.1730(2) 0.05758(8) 0.0197(4) Uani 1 1 d . . .
C5 C 0.37754(16) 1.1443(2) 0.00311(8) 0.0203(4) Uani 1 1 d . . .
C6 C 0.27862(16) 1.0476(2) 0.00292(8) 0.0200(3) Uani 1 1 d . . .
H6 H 0.2184 1.0305 -0.0337 0.024 Uiso 1 1 calc R . .
C7 C 0.32053(17) 1.1807(2) -0.10409(8) 0.0288(4) Uani 1 1 d . . .
H7A H 0.3204 1.0688 -0.1097 0.043 Uiso 1 1 calc R . .
H7B H 0.3512 1.2308 -0.1366 0.043 Uiso 1 1 calc R . .
H7C H 0.2363 1.2159 -0.1053 0.043 Uiso 1 1 calc R . .
C8 C 0.63342(18) 1.3276(2) 0.10860(9) 0.0275(4) Uani 1 1 d . . .
H8A H 0.5826 1.3611 0.1364 0.041 Uiso 1 1 calc R . .
H8B H 0.6843 1.4138 0.1006 0.041 Uiso 1 1 calc R . .
H8C H 0.6869 1.2427 0.1271 0.041 Uiso 1 1 calc R . .
C9 C 0.09003(16) 0.8203(2) 0.00931(8) 0.0212(4) Uani 1 1 d . . .
H9A H 0.0731 0.9030 -0.0216 0.025 Uiso 1 1 calc R . .
H9B H 0.0106 0.7879 0.0182 0.025 Uiso 1 1 calc R . .
C10 C 0.15081(17) 0.6848(2) -0.01453(8) 0.0240(4) Uani 1 1 d . . .
H10A H 0.2320 0.7178 -0.0212 0.029 Uiso 1 1 calc R . .
H10B H 0.0991 0.6533 -0.0544 0.029 Uiso 1 1 calc R . .
C11 C 0.16976(17) 0.5467(2) 0.02789(8) 0.0248(4) Uani 1 1 d . . .
H11A H 0.0877 0.5122 0.0327 0.030 Uiso 1 1 calc R . .
H11B H 0.2050 0.4622 0.0078 0.030 Uiso 1 1 calc R . .
C12 C 0.24896(19) 0.4191(2) 0.12117(10) 0.0298(4) Uani 1 1 d . . .
H12A H 0.3005 0.4253 0.1625 0.045 Uiso 1 1 calc R . .
H12B H 0.2811 0.3387 0.0985 0.045 Uiso 1 1 calc R . .
H12C H 0.1640 0.3940 0.1230 0.045 Uiso 1 1 calc R . .
C13 C 0.37928(16) 0.5983(2) 0.08378(9) 0.0261(4) Uani 1 1 d . . .
H13A H 0.3824 0.6965 0.0629 0.039 Uiso 1 1 calc R . .
H13B H 0.4051 0.5151 0.0601 0.039 Uiso 1 1 calc R . .
H13C H 0.4349 0.6024 0.1242 0.039 Uiso 1 1 calc R . .
C14 C 0.41192(16) 0.9503(2) 0.21887(8) 0.0227(4) Uani 1 1 d . . .
H14A H 0.4941 0.9901 0.2165 0.027 Uiso 1 1 calc R . .
H14B H 0.4240 0.8601 0.2464 0.027 Uiso 1 1 calc R . .
C15 C 0.33961(18) 1.0745(2) 0.24327(9) 0.0274(4) Uani 1 1 d . . .
H15A H 0.3913 1.1158 0.2815 0.033 Uiso 1 1 calc R . .
H15B H 0.3224 1.1600 0.2136 0.033 Uiso 1 1 calc R . .
C16 C 0.21825(17) 1.0177(2) 0.25541(8) 0.0261(4) Uani 1 1 d . . .
H16A H 0.2371 0.9341 0.2859 0.031 Uiso 1 1 calc R . .
H16B H 0.1811 1.1031 0.2742 0.031 Uiso 1 1 calc R . .
C17 C 0.07810(19) 1.0878(2) 0.16024(9) 0.0283(4) Uani 1 1 d . . .
H17A H 0.1455 1.1245 0.1425 0.042 Uiso 1 1 calc R . .
H17B H 0.0499 1.1719 0.1826 0.042 Uiso 1 1 calc R . .
H17C H 0.0094 1.0526 0.1278 0.042 Uiso 1 1 calc R . .
C18 C 0.01835(18) 0.9077(2) 0.22867(9) 0.0295(4) Uani 1 1 d . . .
H18A H 0.0464 0.8241 0.2576 0.044 Uiso 1 1 calc R . .
H18B H -0.0496 0.8710 0.1961 0.044 Uiso 1 1 calc R . .
H18C H -0.0103 0.9942 0.2497 0.044 Uiso 1 1 calc R . .
Cl1 Cl 0.26596(4) 0.63416(5) 0.23756(2) 0.02524(11) Uani 1 1 d . . .
Cl2 Cl -0.00726(4) 0.66120(5) 0.12127(2) 0.02427(11) Uani 1 1 d . . .

loop_
_atom_site_aniso_label
_atom_site_aniso_U_11
_atom_site_aniso_U_22
_atom_site_aniso_U_33
_atom_site_aniso_U_23
_atom_site_aniso_U_13
_atom_site_aniso_U_12
Ti1 0.01586(15) 0.01618(16) 0.01733(16) 0.00066(11) 0.00345(11) -0.00044(11)
O1 0.0283(7) 0.0311(7) 0.0219(7) 0.0055(5) 0.0074(5) -0.0067(6)
O2 0.0256(6) 0.0244(7) 0.0227(6) -0.0030(5) 0.0079(5) -0.0089(5)
N1 0.0165(7) 0.0177(7) 0.0170(7) -0.0004(6) 0.0033(5) -0.0008(5)
N2 0.0177(7) 0.0189(7) 0.0161(7) 0.0000(6) 0.0026(5) -0.0013(5)
N3 0.0211(7) 0.0167(7) 0.0266(8) 0.0005(6) 0.0073(6) 0.0002(6)
N4 0.0245(8) 0.0227(8) 0.0183(7) 0.0008(6) 0.0057(6) 0.0010(6)
C1 0.0178(8) 0.0149(8) 0.0198(8) -0.0015(6) 0.0057(6) 0.0004(6)
C2 0.0191(8) 0.0157(8) 0.0188(8) -0.0010(6) 0.0058(6) 0.0009(6)
C3 0.0178(8) 0.0186(8) 0.0193(8) -0.0037(6) 0.0050(6) -0.0001(6)
C4 0.0198(8) 0.0166(8) 0.0246(9) -0.0025(7) 0.0089(7) -0.0014(6)
C5 0.0225(8) 0.0198(9) 0.0208(9) 0.0015(7) 0.0090(7) 0.0014(7)
C6 0.0205(8) 0.0208(9) 0.0184(8) -0.0008(7) 0.0038(7) 0.0006(7)
C7 0.0254(9) 0.0393(11) 0.0215(9) 0.0091(8) 0.0049(8) 0.0004(8)
C8 0.0265(9) 0.0293(10) 0.0275(10) -0.0073(8) 0.0080(8) -0.0093(8)
C9 0.0187(8) 0.0239(9) 0.0195(8) -0.0002(7) 0.0011(7) -0.0035(7)
C10 0.0231(9) 0.0277(10) 0.0212(9) -0.0068(7) 0.0049(7) -0.0058(7)
C11 0.0249(9) 0.0221(9) 0.0279(10) -0.0082(7) 0.0069(7) -0.0051(7)
C12 0.0355(11) 0.0167(9) 0.0398(11) 0.0013(8) 0.0140(9) 0.0029(8)
C13 0.0204(9) 0.0256(10) 0.0332(10) -0.0031(8) 0.0077(8) 0.0015(7)
C14 0.0224(9) 0.0268(10) 0.0169(8) 0.0013(7) 0.0001(7) -0.0051(7)
C15 0.0340(10) 0.0265(10) 0.0205(9) -0.0059(7) 0.0039(8) -0.0069(8)
C16 0.0315(10) 0.0297(10) 0.0169(9) -0.0027(7) 0.0052(7) 0.0013(8)
C17 0.0383(11) 0.0231(10) 0.0237(9) 0.0007(7) 0.0078(8) 0.0099(8)
C18 0.0292(10) 0.0353(11) 0.0274(10) -0.0025(8) 0.0136(8) 0.0011(8)
Cl1 0.0258(2) 0.0242(2) 0.0242(2) 0.00648(17) 0.00260(17) 0.00156(17)
Cl2 0.0181(2) 0.0283(2) 0.0271(2) -0.00191(18) 0.00645(17) -0.00359(16)

loop_
_atom_type_symbol
_atom_type_description
_atom_type_scat_dispersion_real
_atom_type_scat_dispersion_imag
_atom_type_scat_source
C C 0.0033 0.0016 'International Tables Vol C Tables 4.2.6.8 and 6.1.1.4'
H H 0.0000 0.0000 'International Tables Vol C Tables 4.2.6.8 and 6.1.1.4'
N N 0.0061 0.0033 'International Tables Vol C Tables 4.2.6.8 and 6.1.1.4'
O O 0.0106 0.0060 'International Tables Vol C Tables 4.2.6.8 and 6.1.1.4'
Cl Cl 0.1484 0.1585 'International Tables Vol C Tables 4.2.6.8 and 6.1.1.4'
Ti Ti 0.2776 0.4457 'International Tables Vol C Tables 4.2.6.8 and 6.1.1.4'

loop_
_geom_angle_atom_site_label_1
_geom_angle_atom_site_label_2
_geom_angle_atom_site_label_3
_geom_angle
_geom_angle_site_symmetry_1
_geom_angle_site_symmetry_3
_geom_angle_publ_flag
N2 Ti1 N1 78.00(6) . . ?
N2 Ti1 N3 102.13(6) . . ?
N1 Ti1 N3 82.04(6) . . ?
N2 Ti1 N4 83.14(6) . . ?
N1 Ti1 N4 101.33(6) . . ?
N3 Ti1 N4 174.31(5) . . ?
N2 Ti1 Cl2 167.70(5) . . ?
N1 Ti1 Cl2 94.44(4) . . ?
N3 Ti1 Cl2 86.21(4) . . ?
N4 Ti1 Cl2 88.95(4) . . ?
N2 Ti1 Cl1 93.10(4) . . ?
N1 Ti1 Cl1 166.89(4) . . ?
N3 Ti1 Cl1 90.59(4) . . ?
N4 Ti1 Cl1 86.94(4) . . ?
Cl2 Ti1 Cl1 95.878(19) . . ?
C5 O1 C7 117.25(14) . . ?
C4 O2 C8 116.49(14) . . ?
C1 N1 C9 116.14(14) . . ?
C1 N1 Ti1 117.75(11) . . ?
C9 N1 Ti1 122.63(11) . . ?
C2 N2 C14 116.03(14) . . ?
C2 N2 Ti1 117.92(11) . . ?
C14 N2 Ti1 123.24(11) . . ?
C12 N3 C13 108.18(14) . . ?
C12 N3 C11 104.93(14) . . ?
C13 N3 C11 108.59(14) . . ?
C12 N3 Ti1 112.43(11) . . ?
C13 N3 Ti1 107.82(11) . . ?
C11 N3 Ti1 114.67(11) . . ?
C17 N4 C18 107.97(15) . . ?
C17 N4 C16 109.28(15) . . ?
C18 N4 C16 104.72(14) . . ?
C17 N4 Ti1 106.12(11) . . ?
C18 N4 Ti1 114.16(11) . . ?
C16 N4 Ti1 114.41(11) . . ?
N1 C1 C6 127.37(15) . . ?
N1 C1 C2 112.93(14) . . ?
C6 C1 C2 119.69(15) . . ?
N2 C2 C3 127.13(15) . . ?
N2 C2 C1 113.11(14) . . ?
C3 C2 C1 119.76(15) . . ?
C4 C3 C2 119.72(16) . . ?
C4 C3 H3 120.1 . . ?
C2 C3 H3 120.1 . . ?
O2 C4 C3 124.34(16) . . ?
O2 C4 C5 115.12(15) . . ?
C3 C4 C5 120.54(15) . . ?
O1 C5 C6 124.63(16) . . ?
O1 C5 C4 115.23(15) . . ?
C6 C5 C4 120.14(16) . . ?
C5 C6 C1 119.90(16) . . ?
C5 C6 H6 120.0 . . ?
C1 C6 H6 120.0 . . ?
O1 C7 H7A 109.5 . . ?
O1 C7 H7B 109.5 . . ?
H7A C7 H7B 109.5 . . ?
O1 C7 H7C 109.5 . . ?
H7A C7 H7C 109.5 . . ?
H7B C7 H7C 109.5 . . ?
O2 C8 H8A 109.5 . . ?
O2 C8 H8B 109.5 . . ?
H8A C8 H8B 109.5 . . ?
O2 C8 H8C 109.5 . . ?
H8A C8 H8C 109.5 . . ?
H8B C8 H8C 109.5 . . ?
N1 C9 C10 108.76(14) . . ?
N1 C9 H9A 109.9 . . ?
C10 C9 H9A 109.9 . . ?
N1 C9 H9B 109.9 . . ?
C10 C9 H9B 109.9 . . ?
H9A C9 H9B 108.3 . . ?
C9 C10 C11 113.47(15) . . ?
C9 C10 H10A 108.9 . . ?
C11 C10 H10A 108.9 . . ?
C9 C10 H10B 108.9 . . ?
C11 C10 H10B 108.9 . . ?
H10A C10 H10B 107.7 . . ?
N3 C11 C10 117.08(15) . . ?
N3 C11 H11A 108.0 . . ?
C10 C11 H11A 108.0 . . ?
N3 C11 H11B 108.0 . . ?
C10 C11 H11B 108.0 . . ?
H11A C11 H11B 107.3 . . ?
N3 C12 H12A 109.5 . . ?
N3 C12 H12B 109.5 . . ?
H12A C12 H12B 109.5 . . ?
N3 C12 H12C 109.5 . . ?
H12A C12 H12C 109.5 . . ?
H12B C12 H12C 109.5 . . ?
N3 C13 H13A 109.5 . . ?
N3 C13 H13B 109.5 . . ?
H13A C13 H13B 109.5 . . ?
N3 C13 H13C 109.5 . . ?
H13A C13 H13C 109.5 . . ?
H13B C13 H13C 109.5 . . ?
N2 C14 C15 108.55(14) . . ?
N2 C14 H14A 110.0 . . ?
C15 C14 H14A 110.0 . . ?
N2 C14 H14B 110.0 . . ?
C15 C14 H14B 110.0 . . ?
H14A C14 H14B 108.4 . . ?
C16 C15 C14 113.50(16) . . ?
C16 C15 H15A 108.9 . . ?
C14 C15 H15A 108.9 . . ?
C16 C15 H15B 108.9 . . ?
C14 C15 H15B 108.9 . . ?
H15A C15 H15B 107.7 . . ?
N4 C16 C15 117.55(15) . . ?
N4 C16 H16A 107.9 . . ?
C15 C16 H16A 107.9 . . ?
N4 C16 H16B 107.9 . . ?
C15 C16 H16B 107.9 . . ?
H16A C16 H16B 107.2 . . ?
N4 C17 H17A 109.5 . . ?
N4 C17 H17B 109.5 . . ?
H17A C17 H17B 109.5 . . ?
N4 C17 H17C 109.5 . . ?
H17A C17 H17C 109.5 . . ?
H17B C17 H17C 109.5 . . ?
N4 C18 H18A 109.5 . . ?
N4 C18 H18B 109.5 . . ?
H18A C18 H18B 109.5 . . ?
N4 C18 H18C 109.5 . . ?
H18A C18 H18C 109.5 . . ?
H18B C18 H18C 109.5 . . ?

loop_
_geom_bond_atom_site_label_1
_geom_bond_atom_site_label_2
_geom_bond_distance
_geom_bond_site_symmetry_2
_geom_bond_publ_flag
Ti1 N2 1.9812(14) . ?
Ti1 N1 1.9838(14) . ?
Ti1 N3 2.3138(15) . ?
Ti1 N4 2.3365(15) . ?
Ti1 Cl2 2.3818(5) . ?
Ti1 Cl1 2.3919(5) . ?
O1 C5 1.369(2) . ?
O1 C7 1.419(2) . ?
O2 C4 1.376(2) . ?
O2 C8 1.421(2) . ?
N1 C1 1.389(2) . ?
N1 C9 1.469(2) . ?
N2 C2 1.387(2) . ?
N2 C14 1.465(2) . ?
N3 C12 1.485(2) . ?
N3 C13 1.487(2) . ?
N3 C11 1.501(2) . ?
N4 C17 1.475(2) . ?
N4 C18 1.488(2) . ?
N4 C16 1.503(2) . ?
C1 C6 1.405(2) . ?
C1 C2 1.408(2) . ?
C2 C3 1.406(2) . ?
C3 C4 1.380(2) . ?
C3 H3 0.9500 . ?
C4 C5 1.407(2) . ?
C5 C6 1.383(2) . ?
C6 H6 0.9500 . ?
C7 H7A 0.9800 . ?
C7 H7B 0.9800 . ?
C7 H7C 0.9800 . ?
C8 H8A 0.9800 . ?
C8 H8B 0.9800 . ?
C8 H8C 0.9800 . ?
C9 C10 1.516(3) . ?
C9 H9A 0.9900 . ?
C9 H9B 0.9900 . ?
C10 C11 1.520(3) . ?
C10 H10A 0.9900 . ?
C10 H10B 0.9900 . ?
C11 H11A 0.9900 . ?
C11 H11B 0.9900 . ?
C12 H12A 0.9800 . ?
C12 H12B 0.9800 . ?
C12 H12C 0.9800 . ?
C13 H13A 0.9800 . ?
C13 H13B 0.9800 . ?
C13 H13C 0.9800 . ?
C14 C15 1.522(3) . ?
C14 H14A 0.9900 . ?
C14 H14B 0.9900 . ?
C15 C16 1.519(3) . ?
C15 H15A 0.9900 . ?
C15 H15B 0.9900 . ?
C16 H16A 0.9900 . ?
C16 H16B 0.9900 . ?
C17 H17A 0.9800 . ?
C17 H17B 0.9800 . ?
C17 H17C 0.9800 . ?
C18 H18A 0.9800 . ?
C18 H18B 0.9800 . ?
C18 H18C 0.9800 . ?

loop_
_geom_torsion_atom_site_label_1
_geom_torsion_atom_site_label_2
_geom_torsion_atom_site_label_3
_geom_torsion_atom_site_label_4
_geom_torsion
_geom_torsion_site_symmetry_1
_geom_torsion_site_symmetry_2
_geom_torsion_site_symmetry_3
_geom_torsion_site_symmetry_4
_geom_torsion_publ_flag
N2 Ti1 N1 C1 4.20(12) . . . . ?
N3 Ti1 N1 C1 -100.08(12) . . . . ?
N4 Ti1 N1 C1 84.58(12) . . . . ?
Cl2 Ti1 N1 C1 174.39(11) . . . . ?
Cl1 Ti1 N1 C1 -43.8(3) . . . . ?
N2 Ti1 N1 C9 162.30(14) . . . . ?
N3 Ti1 N1 C9 58.03(13) . . . . ?
N4 Ti1 N1 C9 -117.32(13) . . . . ?
Cl2 Ti1 N1 C9 -27.51(13) . . . . ?
Cl1 Ti1 N1 C9 114.33(19) . . . . ?
N1 Ti1 N2 C2 -1.36(12) . . . . ?
N3 Ti1 N2 C2 77.66(12) . . . . ?
N4 Ti1 N2 C2 -104.53(12) . . . . ?
Cl2 Ti1 N2 C2 -54.2(3) . . . . ?
Cl1 Ti1 N2 C2 168.93(11) . . . . ?
N1 Ti1 N2 C14 158.87(14) . . . . ?
N3 Ti1 N2 C14 -122.12(13) . . . . ?
N4 Ti1 N2 C14 55.70(13) . . . . ?
Cl2 Ti1 N2 C14 106.0(2) . . . . ?
Cl1 Ti1 N2 C14 -30.84(13) . . . . ?
N2 Ti1 N3 C12 120.70(12) . . . . ?
N1 Ti1 N3 C12 -163.47(13) . . . . ?
N4 Ti1 N3 C12 -36.8(6) . . . . ?
Cl2 Ti1 N3 C12 -68.44(12) . . . . ?
Cl1 Ti1 N3 C12 27.41(12) . . . . ?
N2 Ti1 N3 C13 1.54(12) . . . . ?
N1 Ti1 N3 C13 77.37(12) . . . . ?
N4 Ti1 N3 C13 -156.0(5) . . . . ?
Cl2 Ti1 N3 C13 172.39(11) . . . . ?
Cl1 Ti1 N3 C13 -91.76(11) . . . . ?
N2 Ti1 N3 C11 -119.53(12) . . . . ?
N1 Ti1 N3 C11 -43.70(12) . . . . ?
N4 Ti1 N3 C11 82.9(6) . . . . ?
Cl2 Ti1 N3 C11 51.32(11) . . . . ?
Cl1 Ti1 N3 C11 147.17(11) . . . . ?
N2 Ti1 N4 C17 80.08(12) . . . . ?
N1 Ti1 N4 C17 3.83(12) . . . . ?
N3 Ti1 N4 C17 -122.0(5) . . . . ?
Cl2 Ti1 N4 C17 -90.49(11) . . . . ?
Cl1 Ti1 N4 C17 173.57(11) . . . . ?
N2 Ti1 N4 C18 -161.13(13) . . . . ?
N1 Ti1 N4 C18 122.62(12) . . . . ?
N3 Ti1 N4 C18 -3.2(6) . . . . ?
Cl2 Ti1 N4 C18 28.31(12) . . . . ?
Cl1 Ti1 N4 C18 -67.64(12) . . . . ?
N2 Ti1 N4 C16 -40.50(12) . . . . ?
N1 Ti1 N4 C16 -116.75(12) . . . . ?
N3 Ti1 N4 C16 117.4(5) . . . . ?
Cl2 Ti1 N4 C16 148.94(12) . . . . ?
Cl1 Ti1 N4 C16 52.99(12) . . . . ?
C9 N1 C1 C6 12.9(2) . . . . ?
Ti1 N1 C1 C6 172.40(14) . . . . ?
C9 N1 C1 C2 -165.75(14) . . . . ?
Ti1 N1 C1 C2 -6.24(18) . . . . ?
C14 N2 C2 C3 17.3(2) . . . . ?
Ti1 N2 C2 C3 178.99(13) . . . . ?
C14 N2 C2 C1 -163.20(15) . . . . ?
Ti1 N2 C2 C1 -1.55(18) . . . . ?
N1 C1 C2 N2 4.8(2) . . . . ?
C6 C1 C2 N2 -173.91(15) . . . . ?
N1 C1 C2 C3 -175.65(15) . . . . ?
C6 C1 C2 C3 5.6(2) . . . . ?
N2 C2 C3 C4 175.45(16) . . . . ?
C1 C2 C3 C4 -4.0(2) . . . . ?
C8 O2 C4 C3 -9.7(2) . . . . ?
C8 O2 C4 C5 170.20(16) . . . . ?
C2 C3 C4 O2 179.47(15) . . . . ?
C2 C3 C4 C5 -0.5(3) . . . . ?
C7 O1 C5 C6 -7.4(3) . . . . ?
C7 O1 C5 C4 173.24(16) . . . . ?
O2 C4 C5 O1 2.8(2) . . . . ?
C3 C4 C5 O1 -177.31(15) . . . . ?
O2 C4 C5 C6 -176.63(15) . . . . ?
C3 C4 C5 C6 3.3(3) . . . . ?
O1 C5 C6 C1 179.02(16) . . . . ?
C4 C5 C6 C1 -1.7(3) . . . . ?
N1 C1 C6 C5 178.67(16) . . . . ?
C2 C1 C6 C5 -2.8(2) . . . . ?
C1 N1 C9 C10 81.61(18) . . . . ?
Ti1 N1 C9 C10 -76.82(16) . . . . ?
N1 C9 C10 C11 64.69(19) . . . . ?
C12 N3 C11 C10 178.31(15) . . . . ?
C13 N3 C11 C10 -66.2(2) . . . . ?
Ti1 N3 C11 C10 54.46(18) . . . . ?
C9 C10 C11 N3 -61.2(2) . . . . ?
C2 N2 C14 C15 84.53(18) . . . . ?
Ti1 N2 C14 C15 -76.04(17) . . . . ?
N2 C14 C15 C16 66.40(19) . . . . ?
C17 N4 C16 C15 -66.5(2) . . . . ?
C18 N4 C16 C15 178.01(17) . . . . ?
Ti1 N4 C16 C15 52.3(2) . . . . ?
C14 C15 C16 N4 -62.3(2) . . . . ?
